data_4110625
loop_
_publ_author_name
'Brad C. Bailey'
'Hongjun Fan'
'John C. Huffman'
'Mu-Hyun Baik'
'Daniel J. Mindiola'

_publ_section_title
;
 Room Temperature Ring-Opening Metathesis of Pyridines by a Transient
 Ti\\tbC Linkage
;
_journal_name_full 'Journal of the American Chemical Society'
_journal_page_first 6798
_journal_page_last 6799
_journal_paper_doi 10.1021/ja061590p
_journal_volume 128
_journal_year 2006
_chemical_formula_sum 'C42 H68 N2 P2 Ti'
_chemical_formula_weight 710.82
_chemical_name_systematic
; 
 ? 
;
_space_group_IT_number 2
_symmetry_cell_setting triclinic
_symmetry_space_group_name_Hall '-P 1'
_symmetry_space_group_name_H-M 'P -1'
_atom_sites_solution_hydrogens geom
_atom_sites_solution_primary direct
_atom_sites_solution_secondary difmap
_audit_creation_method SHELXL-97
_cell_angle_alpha 95.296(6)
_cell_angle_beta 90.479(6)
_cell_angle_gamma 111.567(5)
_cell_formula_units_Z 2
_cell_length_a 10.790(2)
_cell_length_b 12.717(3)
_cell_length_c 16.200(4)
_cell_measurement_reflns_used 1842
_cell_measurement_temperature 123(2)
_cell_measurement_theta_max 27.45
_cell_measurement_theta_min 2.91
_cell_volume 2056.3(8)
_computing_cell_refinement 'SAINT (Bruker, 1999)'
_computing_data_collection 'SMART (Bruker, 1999)'
_computing_data_reduction 'SAINT (Bruker, 1999), XTEL (local program)'
_computing_structure_refinement 'SHELXL-97 (Sheldrick, 1997)'
_computing_structure_solution 'SHELXS-97 (Sheldrick, 1990)'
_diffrn_ambient_temperature 123(2)
_diffrn_detector 'CCD area detector'
_diffrn_detector_area_resol_mean 44.52
_diffrn_detector_type 'Bruker SMART 6000'
_diffrn_measured_fraction_theta_full 0.993
_diffrn_measured_fraction_theta_max 0.993
_diffrn_measurement_details '   0.30 degree frames measured for 15.17 seconds each'
_diffrn_measurement_device 'three-circle goniometer with fixed chi'
_diffrn_measurement_device_type 'Bruker Platform goniometer'
_diffrn_measurement_method '\w scans'
_diffrn_radiation_monochromator graphite
_diffrn_radiation_source 'fine-focus sealed tube'
_diffrn_radiation_type MoK\a
_diffrn_radiation_wavelength 0.71073
_diffrn_reflns_av_R_equivalents 0.0661
_diffrn_reflns_av_sigmaI/netI 0.0496
_diffrn_reflns_limit_h_max 14
_diffrn_reflns_limit_h_min -14
_diffrn_reflns_limit_k_max 16
_diffrn_reflns_limit_k_min -16
_diffrn_reflns_limit_l_max 21
_diffrn_reflns_limit_l_min -20
_diffrn_reflns_number 46201
_diffrn_reflns_theta_full 27.57
_diffrn_reflns_theta_max 27.57
_diffrn_reflns_theta_min 2.03
_diffrn_standards_decay_% 0.0
_exptl_absorpt_coefficient_mu 0.316
_exptl_absorpt_correction_type none
_exptl_crystal_colour brown
_exptl_crystal_density_diffrn 1.148
_exptl_crystal_description 'elongated prism'
_exptl_crystal_F_000 772
_exptl_crystal_size_max 0.40
_exptl_crystal_size_mid 0.20
_exptl_crystal_size_min 0.13
_refine_diff_density_max 1.180
_refine_diff_density_min -0.517
_refine_diff_density_rms 0.060
_refine_ls_extinction_method none
_refine_ls_goodness_of_fit_ref 0.995
_refine_ls_hydrogen_treatment mixed
_refine_ls_matrix_type full
_refine_ls_number_parameters 677
_refine_ls_number_reflns 9447
_refine_ls_number_restraints 0
_refine_ls_restrained_S_all 0.995
_refine_ls_R_factor_all 0.0622
_refine_ls_R_factor_gt 0.0430
_refine_ls_shift/su_max 0.000
_refine_ls_shift/su_mean 0.000
_refine_ls_structure_factor_coef Fsqd
_refine_ls_weighting_details 'calc w=1/[\s^2^(Fo^2^)+(0.0754P)^2^+0.0000P] where P=(Fo^2^+2Fc^2^)/3'
_refine_ls_weighting_scheme calc
_refine_ls_wR_factor_gt 0.1145
_refine_ls_wR_factor_ref 0.1236
_reflns_number_gt 6983
_reflns_number_total 9447
_reflns_threshold_expression >2sigma(I)
_cod_data_source_file ja061590psi20060307_041110.cif
_cod_data_source_block 05341
_cod_original_sg_symbol_H-M 'P -1 '
_cod_database_code 4110625

loop_
_symmetry_equiv_pos_as_xyz
'x, y, z'
'-x, -y, -z'

loop_
_atom_site_label
_atom_site_type_symbol
_atom_site_fract_x
_atom_site_fract_y
_atom_site_fract_z
_atom_site_U_iso_or_equiv
_atom_site_adp_type
_atom_site_occupancy
_atom_site_symmetry_multiplicity
_atom_site_calc_flag
_atom_site_refinement_flags
Ti1 Ti 0.06359(3) 0.17389(3) 0.25891(2) 0.02341(10) Uani 1 1 d .
P2 P 0.08275(4) 0.31568(4) 0.14864(3) 0.02163(12) Uani 1 1 d .
C3 C 0.26221(17) 0.35965(15) 0.13824(11) 0.0212(4) Uani 1 1 d .
C4 C 0.34808(18) 0.46713(15) 0.12075(12) 0.0239(4) Uani 1 1 d .
C5 C 0.48497(18) 0.49575(16) 0.11806(12) 0.0251(4) Uani 1 1 d .
C6 C 0.5775(2) 0.61358(19) 0.10213(18) 0.0344(5) Uani 1 1 d .
C7 C 0.53433(19) 0.41147(16) 0.13163(13) 0.0273(4) Uani 1 1 d .
C8 C 0.45219(18) 0.30425(16) 0.14897(12) 0.0252(4) Uani 1 1 d .
C9 C 0.31328(17) 0.27493(15) 0.15423(11) 0.0214(4) Uani 1 1 d .
N10 N 0.22689(15) 0.17202(12) 0.17983(10) 0.0229(3) Uani 1 1 d .
C11 C 0.25491(17) 0.07383(15) 0.15751(12) 0.0229(4) Uani 1 1 d .
C12 C 0.31162(19) 0.05455(16) 0.08287(13) 0.0254(4) Uani 1 1 d .
C13 C 0.33186(19) -0.04630(17) 0.06220(13) 0.0278(4) Uani 1 1 d .
C14 C 0.29764(19) -0.13237(16) 0.11491(14) 0.0301(4) Uani 1 1 d .
C15 C 0.3199(3) -0.2418(2) 0.0919(2) 0.0411(6) Uani 1 1 d .
C16 C 0.2408(2) -0.11464(16) 0.18862(14) 0.0297(4) Uani 1 1 d .
C17 C 0.21824(18) -0.01406(15) 0.21056(12) 0.0249(4) Uani 1 1 d .
P18 P 0.14066(5) 0.01475(4) 0.30451(3) 0.02594(12) Uani 1 1 d .
C19 C 0.00844(19) 0.26002(16) 0.04239(13) 0.0260(4) Uani 1 1 d .
C20 C 0.0421(2) 0.15693(19) 0.01003(15) 0.0351(5) Uani 1 1 d .
C21 C 0.0467(2) 0.34885(19) -0.01965(15) 0.0337(5) Uani 1 1 d .
C22 C 0.04881(19) 0.44777(16) 0.17122(13) 0.0265(4) Uani 1 1 d .
C23 C -0.1008(2) 0.4219(2) 0.16512(18) 0.0364(5) Uani 1 1 d .
C24 C 0.1083(3) 0.5079(2) 0.25585(16) 0.0399(5) Uani 1 1 d .
C25 C 0.0249(2) -0.12491(18) 0.33020(14) 0.0330(5) Uani 1 1 d .
C26 C -0.0772(2) -0.1833(2) 0.25889(17) 0.0412(5) Uani 1 1 d .
C27 C -0.0426(3) -0.1096(2) 0.41061(17) 0.0457(6) Uani 1 1 d .
C28 C 0.2766(2) 0.06358(19) 0.38746(14) 0.0349(5) Uani 1 1 d .
C29 C 0.4012(2) 0.1523(2) 0.35680(18) 0.0421(6) Uani 1 1 d .
C30 C 0.3128(3) -0.0314(3) 0.4198(2) 0.0548(7) Uani 1 1 d .
N31 N 0.17303(18) 0.29430(15) 0.34488(11) 0.0323(4) Uani 1 1 d .
C32 C 0.1667(2) 0.35225(19) 0.41876(14) 0.0373(5) Uani 1 1 d .
C33 C 0.0602(2) 0.34886(18) 0.46502(13) 0.0366(5) Uani 1 1 d .
C34 C -0.0808(2) 0.28989(18) 0.45645(13) 0.0347(5) Uani 1 1 d .
C35 C -0.1576(3) 0.3230(2) 0.52566(16) 0.0471(6) Uani 1 1 d .
C36 C -0.1517(2) 0.20930(19) 0.39422(13) 0.0337(5) Uani 1 1 d .
C37 C -0.09547(19) 0.16857(16) 0.32453(12) 0.0262(4) Uani 1 1 d .
C38 C -0.13637(19) 0.09921(16) 0.25486(12) 0.0257(4) Uani 1 1 d .
C39 C -0.27600(19) 0.03109(17) 0.21652(13) 0.0302(4) Uani 1 1 d .
C40 C -0.2716(3) -0.0408(2) 0.13637(15) 0.0375(5) Uani 1 1 d .
C41 C -0.3400(2) 0.1162(2) 0.19585(17) 0.0383(5) Uani 1 1 d .
C42 C -0.3608(2) -0.0457(2) 0.27862(17) 0.0418(5) Uani 1 1 d .
C43 C -0.3072(4) 0.4328(3) 0.3565(2) 0.0625(8) Uani 1 1 d .
C44 C -0.3351(3) 0.5386(3) 0.34623(19) 0.0591(8) Uani 1 1 d .
C45 C -0.4786(3) 0.5235(3) 0.3569(2) 0.0689(9) Uani 1 1 d .
C46 C -0.5125(4) 0.6310(3) 0.3537(2) 0.0850(11) Uani 1 1 d .
H111 H -0.4785 0.6655 0.3021 0.102 Uiso 1 1 calc R
H112 H -0.6108 0.6080 0.3508 0.102 Uiso 1 1 calc R
C47 C -0.4578(4) 0.7171(3) 0.4243(2) 0.0833(10) Uani 1 1 d .
H114 H -0.4870 0.6830 0.4760 0.125 Uiso 1 1 calc R
H113 H -0.4897 0.7794 0.4199 0.125 Uiso 1 1 calc R
H115 H -0.3602 0.7467 0.4243 0.125 Uiso 1 1 calc R
H48 H 0.315(2) 0.5225(18) 0.1113(13) 0.027(5) Uiso 1 1 d .
H49 H 0.562(3) 0.666(3) 0.130(2) 0.068(10) Uiso 1 1 d .
H50 H 0.577(4) 0.628(3) 0.053(2) 0.086(12) Uiso 1 1 d .
H51 H 0.672(3) 0.632(2) 0.1207(19) 0.068(9) Uiso 1 1 d .
H52 H 0.626(2) 0.4301(18) 0.1334(13) 0.028(5) Uiso 1 1 d .
H53 H 0.487(2) 0.2515(19) 0.1609(14) 0.034(6) Uiso 1 1 d .
H54 H 0.334(2) 0.1097(18) 0.0457(14) 0.029(6) Uiso 1 1 d .
H55 H 0.371(2) -0.0560(17) 0.0124(13) 0.023(5) Uiso 1 1 d .
H56 H 0.243(4) -0.298(3) 0.065(2) 0.082(11) Uiso 1 1 d .
H57 H 0.380(4) -0.233(3) 0.060(3) 0.100(14) Uiso 1 1 d .
H58 H 0.337(3) -0.270(3) 0.139(2) 0.082(11) Uiso 1 1 d .
H59 H 0.215(2) -0.173(2) 0.2278(15) 0.037(6) Uiso 1 1 d .
H60 H -0.086(2) 0.2351(17) 0.0504(13) 0.028(5) Uiso 1 1 d .
H61 H -0.004(2) 0.1214(19) -0.0435(15) 0.037(6) Uiso 1 1 d .
H62 H 0.132(2) 0.1815(19) -0.0053(14) 0.032(6) Uiso 1 1 d .
H63 H 0.013(3) 0.096(2) 0.0470(16) 0.044(7) Uiso 1 1 d .
H64 H 0.019(2) 0.409(2) -0.0048(15) 0.038(6) Uiso 1 1 d .
H65 H 0.007(2) 0.314(2) -0.0740(16) 0.038(6) Uiso 1 1 d .
H66 H 0.141(3) 0.383(2) -0.0214(16) 0.046(7) Uiso 1 1 d .
H67 H 0.089(2) 0.4971(19) 0.1298(14) 0.032(6) Uiso 1 1 d .
H68 H -0.136(2) 0.397(2) 0.1117(16) 0.036(6) Uiso 1 1 d .
H69 H -0.116(2) 0.490(2) 0.1828(15) 0.041(6) Uiso 1 1 d .
H70 H -0.145(2) 0.372(2) 0.2023(16) 0.039(7) Uiso 1 1 d .
H71 H 0.093(3) 0.573(2) 0.2595(17) 0.058(8) Uiso 1 1 d .
H72 H 0.203(3) 0.5257(19) 0.2596(14) 0.036(6) Uiso 1 1 d .
H73 H 0.066(3) 0.461(2) 0.2982(16) 0.043(7) Uiso 1 1 d .
H74 H 0.073(3) -0.171(2) 0.3365(16) 0.047(7) Uiso 1 1 d .
H75 H -0.037(2) -0.1961(19) 0.2079(16) 0.037(6) Uiso 1 1 d .
H76 H -0.131(3) -0.144(2) 0.2454(18) 0.061(9) Uiso 1 1 d .
H77 H -0.139(3) -0.258(3) 0.2738(19) 0.070(9) Uiso 1 1 d .
H78 H -0.091(2) -0.0625(19) 0.4003(14) 0.030(6) Uiso 1 1 d .
H79 H -0.103(3) -0.179(3) 0.4229(17) 0.057(8) Uiso 1 1 d .
H80 H 0.015(3) -0.074(2) 0.4580(19) 0.056(8) Uiso 1 1 d .
H81 H 0.242(2) 0.0997(18) 0.4346(13) 0.025(5) Uiso 1 1 d .
H82 H 0.468(3) 0.181(3) 0.402(2) 0.068(9) Uiso 1 1 d .
H83 H 0.385(3) 0.216(2) 0.3372(17) 0.053(8) Uiso 1 1 d .
H84 H 0.437(3) 0.125(2) 0.314(2) 0.059(9) Uiso 1 1 d .
H85 H 0.395(3) 0.010(3) 0.466(2) 0.071(9) Uiso 1 1 d .
H86 H 0.339(3) -0.066(3) 0.370(2) 0.076(11) Uiso 1 1 d .
H87 H 0.237(4) -0.083(3) 0.443(2) 0.076(10) Uiso 1 1 d .
H88 H 0.258(3) 0.320(2) 0.3288(18) 0.060(9) Uiso 1 1 d .
H89 H 0.249(3) 0.410(2) 0.4376(15) 0.041(7) Uiso 1 1 d .
H90 H 0.083(2) 0.401(2) 0.5161(16) 0.045(7) Uiso 1 1 d .
H91 H -0.128(3) 0.308(2) 0.5783(19) 0.057(8) Uiso 1 1 d .
H92 H -0.131(3) 0.411(3) 0.5298(18) 0.064(8) Uiso 1 1 d .
H93 H -0.264(4) 0.280(3) 0.516(2) 0.078(10) Uiso 1 1 d .
H94 H -0.258(3) 0.172(2) 0.3983(16) 0.046(7) Uiso 1 1 d .
H95 H -0.219(3) 0.005(2) 0.0975(16) 0.043(7) Uiso 1 1 d .
H96 H -0.239(3) -0.102(2) 0.1456(16) 0.052(7) Uiso 1 1 d .
H97 H -0.363(3) -0.076(2) 0.1156(18) 0.062(8) Uiso 1 1 d .
H98 H -0.289(2) 0.167(2) 0.1561(15) 0.037(6) Uiso 1 1 d .
H99 H -0.342(2) 0.1674(19) 0.2480(15) 0.032(6) Uiso 1 1 d .
H100 H -0.439(3) 0.077(2) 0.1770(15) 0.044(7) Uiso 1 1 d .
H101 H -0.371(3) 0.002(2) 0.3305(19) 0.059(8) Uiso 1 1 d .
H102 H -0.453(3) -0.087(2) 0.2575(17) 0.057(8) Uiso 1 1 d .
H103 H -0.318(3) -0.100(2) 0.2915(17) 0.054(8) Uiso 1 1 d .
H104 H -0.213(4) 0.445(3) 0.357(2) 0.092(12) Uiso 1 1 d .
H105 H -0.363(3) 0.370(3) 0.314(2) 0.082(10) Uiso 1 1 d .
H106 H -0.330(3) 0.405(3) 0.417(2) 0.086(11) Uiso 1 1 d .
H107 H -0.305(3) 0.570(3) 0.288(2) 0.082(10) Uiso 1 1 d .
H108 H -0.284(3) 0.606(3) 0.393(2) 0.072(9) Uiso 1 1 d .
H109 H -0.543(4) 0.464(4) 0.300(3) 0.127(15) Uiso 1 1 d .
H110 H -0.466(6) 0.491(5) 0.415(4) 0.17(2) Uiso 1 1 d .

loop_
_atom_site_aniso_label
_atom_site_aniso_U_11
_atom_site_aniso_U_22
_atom_site_aniso_U_33
_atom_site_aniso_U_23
_atom_site_aniso_U_13
_atom_site_aniso_U_12
Ti1 0.01919(17) 0.01993(17) 0.0311(2) 0.00230(13) 0.00003(13) 0.00728(13)
P2 0.0167(2) 0.0170(2) 0.0315(3) 0.00023(18) -0.00140(19) 0.00723(18)
C3 0.0169(8) 0.0188(8) 0.0279(10) 0.0000(7) -0.0019(7) 0.0074(7)
C4 0.0225(9) 0.0192(9) 0.0315(10) 0.0008(7) -0.0017(8) 0.0101(8)
C5 0.0217(9) 0.0207(9) 0.0309(10) -0.0003(7) 0.0001(8) 0.0061(7)
C6 0.0250(11) 0.0228(11) 0.0523(15) 0.0051(10) 0.0035(10) 0.0048(9)
C7 0.0172(9) 0.0270(10) 0.0364(11) 0.0001(8) -0.0022(8) 0.0077(8)
C8 0.0203(9) 0.0229(9) 0.0343(11) 0.0000(8) -0.0043(8) 0.0111(8)
C9 0.0195(8) 0.0184(8) 0.0263(9) -0.0007(7) -0.0031(7) 0.0078(7)
N10 0.0213(8) 0.0185(7) 0.0302(8) 0.0016(6) -0.0015(6) 0.0091(6)
C11 0.0178(8) 0.0183(9) 0.0325(10) 0.0002(7) -0.0058(7) 0.0074(7)
C12 0.0229(9) 0.0216(9) 0.0320(10) 0.0011(8) -0.0041(8) 0.0092(8)
C13 0.0229(9) 0.0275(10) 0.0330(11) -0.0058(8) -0.0041(8) 0.0115(8)
C14 0.0228(9) 0.0200(9) 0.0475(12) -0.0044(8) -0.0078(9) 0.0099(8)
C15 0.0375(13) 0.0247(11) 0.0641(18) -0.0041(11) -0.0013(13) 0.0172(10)
C16 0.0266(10) 0.0208(9) 0.0420(12) 0.0046(8) -0.0047(9) 0.0089(8)
C17 0.0217(9) 0.0202(9) 0.0327(10) 0.0027(7) -0.0034(8) 0.0079(7)
P18 0.0238(2) 0.0218(2) 0.0313(3) 0.00410(19) -0.0017(2) 0.0071(2)
C19 0.0198(9) 0.0242(9) 0.0340(11) -0.0018(8) -0.0045(8) 0.0093(8)
C20 0.0399(13) 0.0299(11) 0.0374(12) -0.0081(10) -0.0082(10) 0.0181(10)
C21 0.0353(12) 0.0323(12) 0.0355(12) 0.0018(9) -0.0034(10) 0.0152(10)
C22 0.0235(9) 0.0195(9) 0.0380(11) 0.0002(8) 0.0007(8) 0.0103(8)
C23 0.0265(11) 0.0331(12) 0.0528(15) -0.0022(11) 0.0015(11) 0.0163(10)
C24 0.0456(14) 0.0306(12) 0.0461(14) -0.0105(10) -0.0077(11) 0.0208(11)
C25 0.0301(11) 0.0258(10) 0.0409(12) 0.0097(9) 0.0005(9) 0.0063(9)
C26 0.0342(12) 0.0320(12) 0.0478(15) 0.0056(10) -0.0014(11) 0.0009(10)
C27 0.0444(14) 0.0441(15) 0.0438(15) 0.0136(12) 0.0063(12) 0.0088(12)
C28 0.0320(11) 0.0370(12) 0.0334(11) 0.0033(9) -0.0077(9) 0.0105(10)
C29 0.0308(12) 0.0428(14) 0.0462(15) 0.0042(11) -0.0099(11) 0.0065(11)
C30 0.0489(16) 0.0530(17) 0.0616(19) 0.0197(15) -0.0166(15) 0.0152(14)
N31 0.0265(9) 0.0298(9) 0.0365(10) -0.0011(7) -0.0033(8) 0.0068(8)
C32 0.0393(12) 0.0310(11) 0.0353(12) -0.0023(9) -0.0104(10) 0.0073(10)
C33 0.0511(14) 0.0303(11) 0.0250(11) -0.0014(9) -0.0049(10) 0.0123(10)
C34 0.0464(13) 0.0333(11) 0.0279(11) 0.0059(8) 0.0020(9) 0.0181(10)
C35 0.0689(19) 0.0441(15) 0.0322(13) 0.0009(10) 0.0090(12) 0.0262(14)
C36 0.0336(11) 0.0376(12) 0.0311(11) 0.0033(9) 0.0033(9) 0.0145(10)
C37 0.0246(9) 0.0252(10) 0.0296(10) 0.0051(8) -0.0014(8) 0.0096(8)
C38 0.0227(9) 0.0225(9) 0.0325(10) 0.0061(8) 0.0013(8) 0.0083(8)
C39 0.0223(9) 0.0289(10) 0.0367(11) 0.0009(8) -0.0026(8) 0.0069(8)
C40 0.0345(12) 0.0344(12) 0.0383(13) -0.0037(10) -0.0074(10) 0.0084(10)
C41 0.0276(11) 0.0367(12) 0.0498(14) 0.0011(11) -0.0080(10) 0.0118(10)
C42 0.0296(12) 0.0398(13) 0.0496(15) 0.0069(11) 0.0042(11) 0.0048(10)
C43 0.063(2) 0.063(2) 0.0529(18) -0.0010(15) -0.0014(16) 0.0141(16)
C44 0.0547(17) 0.0573(18) 0.0459(16) 0.0053(13) -0.0038(13) -0.0019(14)
C45 0.062(2) 0.073(2) 0.062(2) 0.0005(17) -0.0010(16) 0.0146(17)
C46 0.081(2) 0.090(3) 0.069(2) -0.0002(19) -0.0237(19) 0.016(2)
C47 0.082(2) 0.095(3) 0.066(2) 0.0019(19) 0.0138(19) 0.026(2)

loop_
_atom_type_symbol
_atom_type_description
_atom_type_scat_dispersion_real
_atom_type_scat_dispersion_imag
_atom_type_scat_source
Ti Ti 0.2776 0.4457 'International Tables Vol C Tables 4.2.6.8 and 6.1.1.4'
P P 0.1023 0.0942 'International Tables Vol C Tables 4.2.6.8 and 6.1.1.4'
N N 0.0061 0.0033 'International Tables Vol C Tables 4.2.6.8 and 6.1.1.4'
C C 0.0033 0.0016 'International Tables Vol C Tables 4.2.6.8 and 6.1.1.4'
H H 0.0000 0.0000 'International Tables Vol C Tables 4.2.6.8 and 6.1.1.4'

loop_
_geom_angle_atom_site_label_1
_geom_angle_atom_site_label_2
_geom_angle_atom_site_label_3
_geom_angle
N31 Ti1 C37 86.93(8)
N31 Ti1 C38 125.43(8)
C37 Ti1 C38 38.63(8)
N31 Ti1 N10 97.20(7)
C37 Ti1 N10 175.77(7)
C38 Ti1 N10 137.17(7)
N31 Ti1 P2 93.83(6)
C37 Ti1 P2 106.03(6)
C38 Ti1 P2 97.85(6)
N10 Ti1 P2 72.91(4)
N31 Ti1 P18 95.97(6)
C37 Ti1 P18 107.22(6)
C38 Ti1 P18 102.86(6)
N10 Ti1 P18 73.32(4)
P2 Ti1 P18 145.73(2)
C3 P2 C22 106.38(8)
C3 P2 C19 105.19(9)
C22 P2 C19 104.10(9)
C3 P2 Ti1 96.44(6)
C22 P2 Ti1 122.88(7)
C19 P2 Ti1 119.42(7)
C4 C3 C9 120.50(16)
C4 C3 P2 125.69(13)
C9 C3 P2 113.73(13)
C5 C4 C3 122.13(17)
C5 C4 H48 117.2(13)
C3 C4 H48 120.6(13)
C4 C5 C7 117.19(17)
C4 C5 C6 121.70(17)
C7 C5 C6 121.10(18)
C5 C6 H49 114(2)
C5 C6 H50 115(2)
H49 C6 H50 105(3)
C5 C6 H51 113.6(17)
H49 C6 H51 100(3)
H50 C6 H51 108(3)
C8 C7 C5 122.14(18)
C8 C7 H52 119.1(13)
C5 C7 H52 118.6(13)
C7 C8 C9 121.30(17)
C7 C8 H53 120.8(14)
C9 C8 H53 117.8(14)
N10 C9 C8 123.89(16)
N10 C9 C3 119.25(15)
C8 C9 C3 116.69(16)
C9 N10 C11 117.84(15)
C9 N10 Ti1 118.65(11)
C11 N10 Ti1 123.39(12)
C12 C11 N10 123.71(17)
C12 C11 C17 117.15(17)
N10 C11 C17 119.05(17)
C13 C12 C11 121.38(19)
C13 C12 H54 119.5(14)
C11 C12 H54 119.1(13)
C12 C13 C14 121.6(2)
C12 C13 H55 119.2(12)
C14 C13 H55 119.2(12)
C16 C14 C13 117.58(18)
C16 C14 C15 121.2(2)
C13 C14 C15 121.2(2)
C14 C15 H56 112(2)
C14 C15 H57 111(3)
H56 C15 H57 107(3)
C14 C15 H58 110(2)
H56 C15 H58 106(3)
H57 C15 H58 111(3)
C14 C16 C17 121.91(19)
C14 C16 H59 120.2(13)
C17 C16 H59 117.9(14)
C16 C17 C11 120.38(19)
C16 C17 P18 124.80(15)
C11 C17 P18 114.81(14)
C17 P18 C25 105.68(10)
C17 P18 C28 105.34(10)
C25 P18 C28 105.63(10)
C17 P18 Ti1 99.63(6)
C25 P18 Ti1 123.76(8)
C28 P18 Ti1 114.79(7)
C21 C19 C20 110.44(19)
C21 C19 P2 114.01(14)
C20 C19 P2 110.72(14)
C21 C19 H60 109.5(12)
C20 C19 H60 108.7(13)
P2 C19 H60 103.1(13)
C19 C20 H61 111.9(13)
C19 C20 H62 109.6(14)
H61 C20 H62 100.6(19)
C19 C20 H63 112.3(15)
H61 C20 H63 105(2)
H62 C20 H63 117(2)
C19 C21 H64 112.9(15)
C19 C21 H65 109.7(14)
H64 C21 H65 109(2)
C19 C21 H66 110.3(15)
H64 C21 H66 105(2)
H65 C21 H66 111(2)
C24 C22 C23 110.86(19)
C24 C22 P2 111.26(14)
C23 C22 P2 110.45(14)
C24 C22 H67 108.8(14)
C23 C22 H67 107.3(14)
P2 C22 H67 108.0(13)
C22 C23 H68 112.0(15)
C22 C23 H69 108.8(15)
H68 C23 H69 109(2)
C22 C23 H70 111.4(15)
H68 C23 H70 112(2)
H69 C23 H70 104(2)
C22 C24 H71 104.8(18)
C22 C24 H72 111.1(14)
H71 C24 H72 109(2)
C22 C24 H73 109.6(15)
H71 C24 H73 112(2)
H72 C24 H73 110(2)
C26 C25 C27 111.5(2)
C26 C25 P18 110.55(15)
C27 C25 P18 109.51(16)
C26 C25 H74 106.3(16)
C27 C25 H74 110.2(16)
P18 C25 H74 108.8(16)
C25 C26 H75 113.2(14)
C25 C26 H76 114.7(18)
H75 C26 H76 105(2)
C25 C26 H77 109.5(18)
H75 C26 H77 108(2)
H76 C26 H77 106(2)
C25 C27 H78 106.5(14)
C25 C27 H79 109.7(18)
H78 C27 H79 108(2)
C25 C27 H80 116.3(17)
H78 C27 H80 107(2)
H79 C27 H80 109(2)
C29 C28 C30 109.4(2)
C29 C28 P18 109.90(16)
C30 C28 P18 114.76(17)
C29 C28 H81 109.3(12)
C30 C28 H81 107.9(12)
P18 C28 H81 105.3(12)
C28 C29 H82 108.9(18)
C28 C29 H83 113.3(16)
H82 C29 H83 108(2)
C28 C29 H84 113.6(19)
H82 C29 H84 108(3)
H83 C29 H84 105(2)
C28 C30 H85 106.2(16)
C28 C30 H86 103(2)
H85 C30 H86 114(3)
C28 C30 H87 109(2)
H85 C30 H87 112(3)
H86 C30 H87 112(3)
C32 N31 Ti1 143.08(16)
C32 N31 H88 109.2(19)
Ti1 N31 H88 107.7(19)
N31 C32 C33 130.9(2)
N31 C32 H89 113.3(15)
C33 C32 H89 115.4(15)
C32 C33 C34 135.7(2)
C32 C33 H90 114.3(15)
C34 C33 H90 109.9(15)
C36 C34 C33 127.6(2)
C36 C34 C35 118.0(2)
C33 C34 C35 114.4(2)
C34 C35 H91 109.5(17)
C34 C35 H92 107.6(16)
H91 C35 H92 105(2)
C34 C35 H93 112.3(18)
H91 C35 H93 111(2)
H92 C35 H93 111(2)
C34 C36 C37 125.3(2)
C34 C36 H94 117.5(13)
C37 C36 H94 117.1(14)
C38 C37 C36 138.84(19)
C38 C37 Ti1 70.71(12)
C36 C37 Ti1 150.27(16)
C37 C38 C39 131.43(19)
C37 C38 Ti1 70.66(12)
C39 C38 Ti1 157.19(16)
C38 C39 C40 111.68(18)
C38 C39 C42 110.01(18)
C40 C39 C42 109.73(19)
C38 C39 C41 107.77(16)
C40 C39 C41 108.43(19)
C42 C39 C41 109.16(19)
C39 C40 H95 111.1(15)
C39 C40 H96 113.0(16)
H95 C40 H96 109(2)
C39 C40 H97 105.0(17)
H95 C40 H97 110(2)
H96 C40 H97 108(2)
C39 C41 H98 112.0(14)
C39 C41 H99 110.6(13)
H98 C41 H99 105.9(18)
C39 C41 H100 112.5(13)
H98 C41 H100 111.9(19)
H99 C41 H100 103.3(19)
C39 C42 H101 110.4(16)
C39 C42 H102 112.3(17)
H101 C42 H102 103(2)
C39 C42 H103 108.3(16)
H101 C42 H103 113(2)
H102 C42 H103 110(2)
C44 C43 H104 114(2)
C44 C43 H105 108.7(19)
H104 C43 H105 113(3)
C44 C43 H106 112.1(18)
H104 C43 H106 100(3)
H105 C43 H106 109(3)
C45 C44 C43 113.4(3)
C45 C44 H107 109.2(18)
C43 C44 H107 112.0(18)
C45 C44 H108 102.4(17)
C43 C44 H108 112.5(17)
H107 C44 H108 107(2)
C44 C45 C46 116.3(3)
C44 C45 H109 109(2)
C46 C45 H109 102(2)
C44 C45 H110 84(3)
C46 C45 H110 123(3)
H109 C45 H110 122(4)
C47 C46 C45 114.5(3)
C47 C46 H111 108.6
C45 C46 H111 108.6
C47 C46 H112 108.6
C45 C46 H112 108.6
H111 C46 H112 107.6
C46 C47 H114 109.5
C46 C47 H113 109.5
H114 C47 H113 109.5
C46 C47 H115 109.5
H114 C47 H115 109.5
H113 C47 H115 109.5

loop_
_geom_bond_atom_site_label_1
_geom_bond_atom_site_label_2
_geom_bond_distance
Ti1 N31 1.9819(18)
Ti1 C37 2.010(2)
Ti1 C38 2.010(2)
Ti1 N10 2.1931(16)
Ti1 P2 2.6100(7)
Ti1 P18 2.6145(7)
P2 C3 1.8214(18)
P2 C22 1.8522(19)
P2 C19 1.855(2)
C3 C4 1.397(3)
C3 C9 1.420(2)
C4 C5 1.387(3)
C4 H48 0.92(2)
C5 C7 1.393(3)
C5 C6 1.511(3)
C6 H49 0.85(3)
C6 H50 0.84(4)
C6 H51 1.00(3)
C7 C8 1.382(3)
C7 H52 0.93(2)
C8 C9 1.411(3)
C8 H53 0.91(2)
C9 N10 1.401(2)
N10 C11 1.406(2)
C11 C12 1.402(3)
C11 C17 1.415(3)
C12 C13 1.390(3)
C12 H54 0.93(2)
C13 C14 1.394(3)
C13 H55 0.93(2)
C14 C16 1.385(3)
C14 C15 1.511(3)
C15 H56 0.94(4)
C15 H57 0.81(4)
C15 H58 0.92(4)
C16 C17 1.403(3)
C16 H59 0.99(2)
C17 P18 1.815(2)
P18 C25 1.844(2)
P18 C28 1.867(2)
C19 C21 1.527(3)
C19 C20 1.533(3)
C19 H60 0.96(2)
C20 H61 0.98(2)
C20 H62 0.94(2)
C20 H63 0.98(3)
C21 H64 0.93(2)
C21 H65 0.97(2)
C21 H66 0.95(3)
C22 C24 1.519(3)
C22 C23 1.525(3)
C22 H67 0.96(2)
C23 H68 0.92(3)
C23 H69 0.96(3)
C23 H70 0.92(3)
C24 H71 0.90(3)
C24 H72 0.96(2)
C24 H73 0.96(3)
C25 C26 1.523(3)
C25 C27 1.529(3)
C25 H74 0.92(3)
C26 H75 0.96(3)
C26 H76 0.93(3)
C26 H77 0.99(3)
C27 H78 0.95(2)
C27 H79 0.93(3)
C27 H80 0.95(3)
C28 C29 1.526(3)
C28 C30 1.532(3)
C28 H81 1.00(2)
C29 H82 0.97(3)
C29 H83 0.96(3)
C29 H84 0.90(3)
C30 H85 1.10(3)
C30 H86 0.97(3)
C30 H87 0.94(4)
N31 C32 1.362(3)
N31 H88 0.90(3)
C32 C33 1.367(3)
C32 H89 0.95(3)
C33 C34 1.427(3)
C33 H90 0.98(3)
C34 C36 1.368(3)
C34 C35 1.518(3)
C35 H91 0.97(3)
C35 H92 1.04(3)
C35 H93 1.08(3)
C36 C37 1.430(3)
C36 H94 1.08(3)
C37 C38 1.330(3)
C38 C39 1.527(3)
C39 C40 1.529(3)
C39 C42 1.531(3)
C39 C41 1.540(3)
C40 H95 0.94(3)
C40 H96 0.98(3)
C40 H97 0.96(3)
C41 H98 0.98(2)
C41 H99 1.02(2)
C41 H100 1.03(3)
C42 H101 1.02(3)
C42 H102 0.98(3)
C42 H103 0.99(3)
C43 C44 1.505(5)
C43 H104 0.97(4)
C43 H105 1.01(4)
C43 H106 1.07(4)
C44 C45 1.502(5)
C44 H107 1.06(4)
C44 H108 1.07(3)
C45 C46 1.544(5)
C45 H109 1.17(4)
C45 H110 1.10(6)
C46 C47 1.463(5)
C46 H111 0.9900
C46 H112 0.9900
C47 H114 0.9800
C47 H113 0.9800
C47 H115 0.9800

loop_
_geom_torsion_atom_site_label_1
_geom_torsion_atom_site_label_2
_geom_torsion_atom_site_label_3
_geom_torsion_atom_site_label_4
_geom_torsion
N31 Ti1 P2 C3 64.62(8)
C37 Ti1 P2 C3 152.53(8)
C38 Ti1 P2 C3 -168.81(8)
N10 Ti1 P2 C3 -31.74(7)
P18 Ti1 P2 C3 -41.84(7)
N31 Ti1 P2 C22 -49.63(9)
C37 Ti1 P2 C22 38.27(10)
C38 Ti1 P2 C22 76.94(9)
N10 Ti1 P2 C22 -145.99(9)
P18 Ti1 P2 C22 -156.10(8)
N31 Ti1 P2 C19 176.12(9)
C37 Ti1 P2 C19 -95.98(9)
C38 Ti1 P2 C19 -57.31(9)
N10 Ti1 P2 C19 79.76(8)
P18 Ti1 P2 C19 69.65(8)
C22 P2 C3 C4 -20.84(19)
C19 P2 C3 C4 89.22(18)
Ti1 P2 C3 C4 -147.90(16)
C22 P2 C3 C9 155.86(14)
C19 P2 C3 C9 -94.09(15)
Ti1 P2 C3 C9 28.80(14)
C9 C3 C4 C5 0.1(3)
P2 C3 C4 C5 176.59(15)
C3 C4 C5 C7 1.5(3)
C3 C4 C5 C6 -177.8(2)
C4 C5 C7 C8 -1.4(3)
C6 C5 C7 C8 177.9(2)
C5 C7 C8 C9 -0.3(3)
C7 C8 C9 N10 -173.21(18)
C7 C8 C9 C3 1.9(3)
C4 C3 C9 N10 173.56(17)
P2 C3 C9 N10 -3.3(2)
C4 C3 C9 C8 -1.8(3)
P2 C3 C9 C8 -178.71(14)
C8 C9 N10 C11 -35.3(3)
C3 C9 N10 C11 149.69(17)
C8 C9 N10 Ti1 140.82(16)
C3 C9 N10 Ti1 -34.2(2)
N31 Ti1 N10 C9 -52.11(14)
C37 Ti1 N10 C9 115.9(9)
C38 Ti1 N10 C9 122.72(14)
P2 Ti1 N10 C9 39.70(12)
P18 Ti1 N10 C9 -146.22(13)
N31 Ti1 N10 C11 123.76(14)
C37 Ti1 N10 C11 -68.3(9)
C38 Ti1 N10 C11 -61.41(17)
P2 Ti1 N10 C11 -144.43(14)
P18 Ti1 N10 C11 29.65(13)
C9 N10 C11 C12 -34.0(2)
Ti1 N10 C11 C12 150.12(14)
C9 N10 C11 C17 149.44(17)
Ti1 N10 C11 C17 -26.5(2)
N10 C11 C12 C13 -177.12(17)
C17 C11 C12 C13 -0.5(3)
C11 C12 C13 C14 -0.5(3)
C12 C13 C14 C16 0.8(3)
C12 C13 C14 C15 179.92(19)
C13 C14 C16 C17 -0.3(3)
C15 C14 C16 C17 -179.4(2)
C14 C16 C17 C11 -0.7(3)
C14 C16 C17 P18 178.41(15)
C12 C11 C17 C16 1.0(3)
N10 C11 C17 C16 177.83(16)
C12 C11 C17 P18 -178.15(13)
N10 C11 C17 P18 -1.3(2)
C16 C17 P18 C25 -29.71(19)
C11 C17 P18 C25 149.42(14)
C16 C17 P18 C28 81.83(18)
C11 C17 P18 C28 -99.04(15)
C16 C17 P18 Ti1 -158.99(16)
C11 C17 P18 Ti1 20.15(14)
N31 Ti1 P18 C17 -118.33(8)
C37 Ti1 P18 C17 153.04(8)
C38 Ti1 P18 C17 113.23(9)
N10 Ti1 P18 C17 -22.58(7)
P2 Ti1 P18 C17 -12.49(7)
N31 Ti1 P18 C25 125.37(11)
C37 Ti1 P18 C25 36.74(11)
C38 Ti1 P18 C25 -3.07(11)
N10 Ti1 P18 C25 -138.87(10)
P2 Ti1 P18 C25 -128.79(9)
N31 Ti1 P18 C28 -6.37(10)
C37 Ti1 P18 C28 -95.00(10)
C38 Ti1 P18 C28 -134.81(10)
N10 Ti1 P18 C28 89.38(10)
P2 Ti1 P18 C28 99.47(9)
C3 P2 C19 C21 -63.46(16)
C22 P2 C19 C21 48.22(17)
Ti1 P2 C19 C21 -170.11(12)
C3 P2 C19 C20 61.80(17)
C22 P2 C19 C20 173.48(15)
Ti1 P2 C19 C20 -44.85(17)
C3 P2 C22 C24 -66.99(18)
C19 P2 C22 C24 -177.82(16)
Ti1 P2 C22 C24 42.22(19)
C3 P2 C22 C23 169.44(16)
C19 P2 C22 C23 58.62(18)
Ti1 P2 C22 C23 -81.34(17)
C17 P18 C25 C26 -58.52(19)
C28 P18 C25 C26 -169.86(17)
Ti1 P18 C25 C26 54.8(2)
C17 P18 C25 C27 178.29(16)
C28 P18 C25 C27 66.96(19)
Ti1 P18 C25 C27 -68.34(18)
C17 P18 C28 C29 46.98(19)
C25 P18 C28 C29 158.55(17)
Ti1 P18 C28 C29 -61.56(19)
C17 P18 C28 C30 -76.8(2)
C25 P18 C28 C30 34.7(2)
Ti1 P18 C28 C30 174.63(19)
C37 Ti1 N31 C32 4.0(3)
C38 Ti1 N31 C32 7.4(3)
N10 Ti1 N31 C32 -176.9(3)
P2 Ti1 N31 C32 109.9(3)
P18 Ti1 N31 C32 -103.0(3)
Ti1 N31 C32 C33 -4.2(4)
N31 C32 C33 C34 -1.7(5)
C32 C33 C34 C36 3.4(4)
C32 C33 C34 C35 -176.5(3)
C33 C34 C36 C37 -0.1(4)
C35 C34 C36 C37 179.9(2)
C34 C36 C37 C38 -175.1(2)
C34 C36 C37 Ti1 -3.1(4)
N31 Ti1 C37 C38 175.53(12)
N10 Ti1 C37 C38 7.5(10)
P2 Ti1 C37 C38 82.42(11)
P18 Ti1 C37 C38 -89.17(11)
N31 Ti1 C37 C36 1.1(3)
C38 Ti1 C37 C36 -174.5(4)
N10 Ti1 C37 C36 -167.0(8)
P2 Ti1 C37 C36 -92.1(3)
P18 Ti1 C37 C36 96.4(3)
C36 C37 C38 C39 2.5(4)
Ti1 C37 C38 C39 -173.3(2)
C36 C37 C38 Ti1 175.8(3)
N31 Ti1 C38 C37 -5.48(15)
N10 Ti1 C38 C37 -179.19(10)
P2 Ti1 C38 C37 -105.90(11)
P18 Ti1 C38 C37 101.58(11)
N31 Ti1 C38 C39 161.5(3)
C37 Ti1 C38 C39 167.0(4)
N10 Ti1 C38 C39 -12.2(4)
P2 Ti1 C38 C39 61.0(4)
P18 Ti1 C38 C39 -91.5(4)
C37 C38 C39 C40 -177.7(2)
Ti1 C38 C39 C40 18.8(4)
C37 C38 C39 C42 -55.6(3)
Ti1 C38 C39 C42 140.9(3)
C37 C38 C39 C41 63.3(3)
Ti1 C38 C39 C41 -100.1(4)
C43 C44 C45 C46 175.6(3)
C44 C45 C46 C47 -68.8(4)
